data_4340681
loop_
_publ_author_name
'Kettles, Fraser J.'
'Milway, Victoria A.'
'Tuna, Floriana'
'Valiente, Rafael'
'Thomas, Lynne H.'
'Wernsdorfer, Wolfgang'
'Ochsenbein, Stefan T.'
'Murrie, Mark'

_publ_section_title
;
 Exchange Interactions at the Origin of Slow Relaxation of the
 Magnetization in {TbCu3} and {DyCu3} Single-Molecule Magnets.
;
_journal_issue 17
_journal_name_full 'Inorganic chemistry'
_journal_page_first 8970
_journal_page_last 8978
_journal_paper_doi 10.1021/ic500885r
_journal_volume 53
_journal_year 2014
_chemical_formula_sum 'C30.5 H68 Cu3 Gd N9 O21.5'
_chemical_formula_weight 1252.81
_chemical_name_systematic
;
 ?
;
_space_group_IT_number 2
_symmetry_cell_setting triclinic
_symmetry_space_group_name_Hall '-P 1'
_symmetry_space_group_name_H-M 'P -1'
_atom_sites_solution_hydrogens mixed
_audit_creation_date 2013-10-08T14:32:58-00:00
_audit_creation_method 'WinGX routine CIF_UPDATE'
_cell_angle_alpha 79.3690(10)
_cell_angle_beta 86.2750(10)
_cell_angle_gamma 82.5130(10)
_cell_formula_units_Z 2
_cell_length_a 8.9333(2)
_cell_length_b 15.9959(4)
_cell_length_c 16.2969(3)
_cell_measurement_temperature 100(2)
_cell_volume 2267.28(9)
_computing_cell_refinement 'HKL Scalepack (Otwinowski & Minor 1997)'
_computing_data_collection 'Collect (Bruker AXS BV, 1997-2004)'
_computing_data_reduction 'HKL Denzo and Scalepack (Otwinowski & Minor 1997)'
_computing_structure_refinement 'SHELXL-2013 (Sheldrick, 2013)'
_computing_structure_solution 'SHELXS-97 (Sheldrick, 2008)'
_diffrn_ambient_temperature 100(2)
_diffrn_measured_fraction_theta_full 0.978
_diffrn_measured_fraction_theta_max 0.979
_diffrn_measurement_device_type KappaCCD
_diffrn_measurement_method 'CCD; rotation images'
_diffrn_radiation_type MoK\a
_diffrn_radiation_wavelength 0.71073
_diffrn_reflns_av_R_equivalents 0.0328
_diffrn_reflns_Laue_measured_fraction_full 0.978
_diffrn_reflns_Laue_measured_fraction_max 0.979
_diffrn_reflns_limit_h_max 10
_diffrn_reflns_limit_h_min -10
_diffrn_reflns_limit_k_max 19
_diffrn_reflns_limit_k_min -19
_diffrn_reflns_limit_l_max 19
_diffrn_reflns_limit_l_min -19
_diffrn_reflns_number 50061
_diffrn_reflns_point_group_measured_fraction_full 0.978
_diffrn_reflns_point_group_measured_fraction_max 0.979
_diffrn_reflns_theta_full 25.242
_diffrn_reflns_theta_max 25.23
_diffrn_reflns_theta_min 2.583
_exptl_absorpt_coefficient_mu 2.92
_exptl_absorpt_correction_T_max 1.00000
_exptl_absorpt_correction_T_min 0.39785
_exptl_absorpt_correction_type multi-scan
_exptl_absorpt_process_details 'SADABS (Blessing, 1997)'
_exptl_crystal_density_diffrn 1.835
_exptl_crystal_F_000 1274
_refine_diff_density_max 1.174
_refine_diff_density_min -0.825
_refine_diff_density_rms 0.106
_refine_ls_extinction_method none
_refine_ls_goodness_of_fit_ref 1.164
_refine_ls_hydrogen_treatment mixed
_refine_ls_matrix_type full
_refine_ls_number_parameters 588
_refine_ls_number_reflns 8033
_refine_ls_number_restraints 4
_refine_ls_restrained_S_all 1.164
_refine_ls_R_factor_all 0.0443
_refine_ls_R_factor_gt 0.0398
_refine_ls_shift/su_max 0.001
_refine_ls_shift/su_mean 0
_refine_ls_structure_factor_coef Fsqd
_refine_ls_weighting_details 'w=1/[\s^2^(Fo^2^)+(0.0146P)^2^+13.2557P] where P=(Fo^2^+2Fc^2^)/3'
_refine_ls_weighting_scheme calc
_refine_ls_wR_factor_ref 0.0903
_reflns_number_gt 7419
_reflns_number_total 8033
_reflns_threshold_expression 'I > 2\s(I)'
_cod_data_source_file ic500885r_si_003.cif
_cod_data_source_block GdCu3
_cod_depositor_comments 'Adding full bibliography for 4340681--4340684.cif.'
_cod_original_formula_sum 'C30.50 H68 Cu3 Gd N9 O21.50'
_cod_database_code 4340681

loop_
_symmetry_equiv_pos_as_xyz
'x, y, z'
'-x, -y, -z'

loop_
_atom_site_label
_atom_site_fract_x
_atom_site_fract_y
_atom_site_fract_z
_atom_site_U_iso_or_equiv
_atom_site_adp_type
_atom_site_calc_flag
_atom_site_occupancy
_atom_site_disorder_assembly
_atom_site_disorder_group
_atom_site_type_symbol
Gd1 0.61248(3) 0.80966(2) 0.21360(2) 0.02223(8) Uani d 1 . . Gd
Cu1 0.77899(6) 0.80609(4) 0.38911(4) 0.02342(14) Uani d 1 . . Cu
O2 0.8284(4) 0.8389(2) 0.2721(2) 0.0233(7) Uani d 1 . . O
C3 0.9182(6) 0.9070(3) 0.2581(3) 0.0278(11) Uani d 1 . . C
H3A 0.8861 0.9473 0.2085 0.033 Uiso calc 1 . . H
H3B 1.0229 0.8847 0.2486 0.033 Uiso calc 1 . . H
C4 0.9051(6) 0.9530(3) 0.3325(3) 0.0306(12) Uani d 1 . . C
H4A 0.9854 0.9891 0.3285 0.037 Uiso calc 1 . . H
H4B 0.8091 0.9892 0.3327 0.037 Uiso calc 1 . . H
N2 0.9162(5) 0.8882(3) 0.4114(3) 0.0263(9) Uani d 1 . . N
C5 1.0734(6) 0.8465(4) 0.4235(3) 0.0308(12) Uani d 1 . . C
H5A 1.1278 0.8807 0.4519 0.037 Uiso calc 1 . . H
H5B 1.1241 0.8436 0.3694 0.037 Uiso calc 1 . . H
C6 1.0761(6) 0.7571(4) 0.4743(4) 0.0372(13) Uani d 1 . . C
H6A 1.1786 0.7282 0.4762 0.045 Uiso calc 1 . . H
H6B 1.0383 0.7596 0.531 0.045 Uiso calc 1 . . H
O3 0.9816(5) 0.7119(3) 0.4343(3) 0.0414(10) Uani d 1 . . O
C7 0.8506(6) 0.9236(4) 0.4860(4) 0.0339(12) Uani d 1 . . C
H7A 0.8658 0.9835 0.4793 0.041 Uiso calc 1 . . H
H7B 0.9015 0.8928 0.5354 0.041 Uiso calc 1 . . H
C8 0.6817(6) 0.9151(4) 0.4968(4) 0.0361(13) Uani d 1 . . C
H8A 0.6428 0.9304 0.5497 0.043 Uiso calc 1 . . H
H8B 0.6282 0.9539 0.4523 0.043 Uiso calc 1 . . H
N1 0.6561(5) 0.8254(3) 0.4947(3) 0.0318(10) Uani d 1 . . N
C9 0.7008(6) 0.7635(4) 0.5720(3) 0.0339(13) Uani d 1 . . C
H9A 0.8089 0.7613 0.5771 0.041 Uiso calc 1 . . H
H9B 0.6812 0.707 0.5653 0.041 Uiso calc 1 . . H
C10 0.6222(8) 0.7828(4) 0.6532(4) 0.0429(15) Uani d 1 . . C
H10A 0.6586 0.8324 0.668 0.052 Uiso calc 1 . . H
H10B 0.5141 0.7956 0.6463 0.052 Uiso calc 1 . . H
O4 0.6529(5) 0.7093(3) 0.7187(3) 0.0519(11) Uani d 1 . . O
H4 0.744 0.7001 0.7259 0.078 Uiso calc 1 . . H
C1 0.4995(6) 0.8180(5) 0.4714(4) 0.0459(16) Uani d 1 . . C
H1A 0.4583 0.8709 0.4366 0.055 Uiso calc 1 . . H
H1B 0.4345 0.8077 0.5213 0.055 Uiso calc 1 . . H
C2 0.5063(6) 0.7441(4) 0.4241(4) 0.0416(15) Uani d 1 . . C
H2A 0.5307 0.6903 0.4619 0.05 Uiso calc 1 . . H
H2B 0.4084 0.7435 0.4018 0.05 Uiso calc 1 . . H
O1 0.6172(4) 0.7526(2) 0.3580(2) 0.0295(8) Uani d 1 . . O
Cu3 0.61325(7) 0.60408(4) 0.21989(4) 0.02971(16) Uani d 1 . . Cu
O10 0.4582(4) 0.7011(2) 0.2164(2) 0.0304(8) Uani d 1 . . O
C23 0.3194(6) 0.6748(4) 0.2496(4) 0.0421(15) Uani d 1 . . C
H23A 0.257 0.6701 0.2045 0.051 Uiso calc 1 . . H
H23B 0.2666 0.7172 0.2801 0.051 Uiso calc 1 . . H
C24 0.3452(7) 0.5888(4) 0.3077(5) 0.0527(18) Uani d 1 . . C
H24A 0.3843 0.5964 0.3597 0.063 Uiso calc 1 . . H
H24B 0.2501 0.5651 0.3206 0.063 Uiso calc 1 . . H
N6 0.4544(6) 0.5287(3) 0.2676(4) 0.0458(13) Uani d 1 . . N
C25 0.3857(8) 0.4972(4) 0.1995(5) 0.058(2) Uani d 1 . . C
H25A 0.334 0.4481 0.2236 0.07 Uiso calc 1 . . H
H25B 0.3114 0.5419 0.1727 0.07 Uiso calc 1 . . H
C26 0.5015(9) 0.4724(4) 0.1357(5) 0.058(2) Uani d 1 . . C
H26A 0.5692 0.4228 0.16 0.069 Uiso calc 1 . . H
H26B 0.4533 0.4582 0.0893 0.069 Uiso calc 1 . . H
O11 0.5846(6) 0.5448(3) 0.1073(3) 0.0508(12) Uani d 1 . . O
C27 0.5295(8) 0.4565(4) 0.3284(5) 0.0546(19) Uani d 1 . . C
H27A 0.5586 0.4074 0.3013 0.066 Uiso calc 1 . . H
H27B 0.4593 0.4401 0.3747 0.066 Uiso calc 1 . . H
C28 0.6698(7) 0.4832(4) 0.3612(4) 0.0457(16) Uani d 1 . . C
H28A 0.6392 0.5252 0.3969 0.055 Uiso calc 1 . . H
H28B 0.7259 0.4337 0.3941 0.055 Uiso calc 1 . . H
N5 0.7676(5) 0.5204(3) 0.2900(3) 0.0328(10) Uani d 1 . . N
C21 0.8640(6) 0.5827(4) 0.3107(3) 0.0319(12) Uani d 1 . . C
H21A 0.9573 0.5522 0.3338 0.038 Uiso calc 1 . . H
H21B 0.8115 0.6135 0.3522 0.038 Uiso calc 1 . . H
C22 0.8989(5) 0.6454(3) 0.2319(3) 0.0277(11) Uani d 1 . . C
H22A 0.9522 0.6898 0.2456 0.033 Uiso calc 1 . . H
H22B 0.963 0.6157 0.1933 0.033 Uiso calc 1 . . H
O9 0.7604(4) 0.6829(2) 0.1939(2) 0.0256(8) Uani d 1 . . O
C29 0.8554(7) 0.4540(4) 0.2474(4) 0.0391(14) Uani d 1 . . C
H29A 0.8946 0.4819 0.1938 0.047 Uiso calc 1 . . H
H29B 0.7872 0.4152 0.2365 0.047 Uiso calc 1 . . H
C30 0.9885(8) 0.4010(4) 0.2964(4) 0.0469(15) Uani d 1 . . C
H30A 1.0647 0.4375 0.3015 0.056 Uiso calc 1 . . H
H30B 0.9532 0.3766 0.3521 0.056 Uiso calc 1 . . H
O12 1.0508(6) 0.3352(3) 0.2534(3) 0.0549(12) Uani d 1 . . O
H12 1.0055 0.2932 0.2683 0.082 Uiso calc 1 . . H
Cu2 0.63523(8) 0.86070(4) 0.00830(4) 0.03335(17) Uani d 1 . . Cu
O5 0.7592(4) 0.8683(2) 0.0975(2) 0.0253(7) Uani d 1 . . O
C12 0.9128(6) 0.8430(4) 0.0780(3) 0.0326(12) Uani d 1 . . C
H12A 0.9617 0.8126 0.1282 0.039 Uiso calc 1 . . H
H12B 0.9631 0.8933 0.0569 0.039 Uiso calc 1 . . H
C11 0.9269(7) 0.7854(4) 0.0129(3) 0.0393(14) Uani d 1 . . C
H11A 1.0308 0.7779 -0.0085 0.047 Uiso calc 1 . . H
H11B 0.8988 0.7294 0.038 0.047 Uiso calc 1 . . H
N3 0.8262(7) 0.8249(4) -0.0562(3) 0.0496(14) Uani d 1 . . N
C19 0.8891(9) 0.9033(5) -0.1092(4) 0.0592(19) Uani d 1 . . C
H19A 0.9965 0.8995 -0.1011 0.071 Uiso calc 1 A 1 H
H19B 0.8757 0.9035 -0.1679 0.071 Uiso calc 1 A 1 H
C20A 0.8095(12) 0.9870(7) -0.0858(8) 0.039(3) Uani d 0.55 B 1 C
H20A 0.8387 0.9939 -0.0314 0.047 Uiso calc 0.55 B 1 H
H20B 0.8341 1.036 -0.1268 0.047 Uiso calc 0.55 B 1 H
C20B 0.7913(18) 0.9591(10) -0.1400(14) 0.059(5) Uani d 0.45 B 2 C
H20C 0.7574 0.9422 -0.1892 0.071 Uiso calc 0.45 B 2 H
H20D 0.8372 1.0114 -0.1585 0.071 Uiso calc 0.45 B 2 H
O7 0.6545(5) 0.9788(3) -0.0847(3) 0.0495(12) Uani d 1 . . O
O6 0.4662(4) 0.8631(3) 0.0892(3) 0.0416(10) Uani d 1 . . O
O13 0.3555(4) 0.8756(3) 0.2658(3) 0.0412(10) Uani d 1 . . O
N7 0.4015(6) 0.9434(4) 0.2789(4) 0.0484(14) Uani d 1 . . N
O14 0.5393(4) 0.9520(2) 0.2599(3) 0.0395(10) Uani d 1 . . O
O15 0.3177(5) 0.9981(4) 0.3095(4) 0.0808(19) Uani d 1 . . O
O52 1.2488(8) 0.7358(4) 0.6620(6) 0.115(3) Uani d 1 . . O
N50 1.1726(7) 0.8074(4) 0.6556(4) 0.0490(15) Uani d 1 . . N
C15B 0.496(2) 0.8192(14) -0.1443(13) 0.051(5) Uiso d 0.35 C 3 C
H15A 0.5725 0.8481 -0.179 0.061 Uiso calc 0.35 C 3 H
H15B 0.4685 0.7755 -0.1727 0.061 Uiso calc 0.35 C 3 H
C16B 0.361(3) 0.8821(17) -0.1368(18) 0.074(7) Uiso d 0.35 C 3 C
H16A 0.3626 0.9039 -0.0852 0.088 Uiso calc 0.35 C 3 H
H16B 0.3624 0.93 -0.183 0.088 Uiso calc 0.35 C 3 H
C17B 0.709(2) 0.7157(12) -0.0660(12) 0.042(2) Uiso d 0.35 C 3 C
H17A 0.7342 0.6893 -0.0094 0.051 Uiso calc 0.35 C 3 H
H17B 0.6924 0.6704 -0.0955 0.051 Uiso calc 0.35 C 3 H
C14B 0.444(2) 0.7431(11) -0.0005(11) 0.0330(18) Uiso d 0.35 C 3 C
H14A 0.3691 0.7215 -0.0291 0.04 Uiso calc 0.35 C 3 H
H14B 0.4908 0.6956 0.039 0.04 Uiso calc 0.35 C 3 H
C13B 0.3681(19) 0.8073(11) 0.0448(11) 0.0308(18) Uiso d 0.35 C 3 C
H13A 0.3024 0.7789 0.0877 0.037 Uiso calc 0.35 C 3 H
H13B 0.3033 0.8473 0.0062 0.037 Uiso calc 0.35 C 3 H
C18B 0.836(3) 0.7579(15) -0.1067(16) 0.057(3) Uiso d 0.35 C 3 C
H18A 0.9309 0.7206 -0.1008 0.068 Uiso calc 0.35 C 3 H
H18B 0.8205 0.7809 -0.1653 0.068 Uiso calc 0.35 C 3 H
N4B 0.5615(17) 0.7766(10) -0.0632(9) 0.0311(15) Uiso d 0.35 C 3 N
O8B 0.2261(17) 0.8430(11) -0.1375(10) 0.066(2) Uiso d 0.35 C 3 O
H8B1 0.2241 0.8253 -0.1815 0.099 Uiso calc 0.35 C 3 H
C15A 0.4369(16) 0.8583(8) -0.1263(8) 0.057(3) Uiso d 0.65 C 4 C
H15C 0.5166 0.8864 -0.1591 0.069 Uiso calc 0.65 C 4 H
H15D 0.3671 0.9026 -0.1063 0.069 Uiso calc 0.65 C 4 H
O8A 0.2235(9) 0.7876(6) -0.1475(6) 0.066(2) Uiso d 0.65 C 4 O
H8A1 0.2323 0.7357 -0.1457 0.099 Uiso calc 0.65 C 4 H
C16A 0.3542(12) 0.8196(7) -0.1838(7) 0.050(3) Uiso d 0.65 C 4 C
H16C 0.3278 0.8627 -0.2325 0.06 Uiso calc 0.65 C 4 H
H16D 0.421 0.7734 -0.2026 0.06 Uiso calc 0.65 C 4 H
C17A 0.6322(12) 0.7310(7) -0.0755(6) 0.042(2) Uiso d 0.65 C 4 C
H17C 0.6555 0.688 -0.0262 0.051 Uiso calc 0.65 C 4 H
H17D 0.5953 0.7029 -0.1167 0.051 Uiso calc 0.65 C 4 H
C14A 0.3953(11) 0.7653(6) 0.0143(6) 0.0330(18) Uiso d 0.65 C 4 C
H14C 0.4444 0.7151 0.0498 0.04 Uiso calc 0.65 C 4 H
H14D 0.3119 0.7484 -0.0115 0.04 Uiso calc 0.65 C 4 H
C13A 0.3370(10) 0.8330(6) 0.0661(6) 0.0308(18) Uiso d 0.65 C 4 C
H13C 0.2728 0.8792 0.0336 0.037 Uiso calc 0.65 C 4 H
H13D 0.2795 0.8086 0.1152 0.037 Uiso calc 0.65 C 4 H
C18A 0.7744(13) 0.7698(8) -0.1102(8) 0.057(3) Uiso d 0.65 C 4 C
H18C 0.8543 0.7239 -0.1166 0.068 Uiso calc 0.65 C 4 H
H18D 0.7555 0.8036 -0.1651 0.068 Uiso calc 0.65 C 4 H
N4A 0.5062(9) 0.8015(5) -0.0520(5) 0.0311(15) Uiso d 0.65 C 4 N
O50 1.0538(10) 0.8175(4) 0.6899(4) 0.102(2) Uani d 1 . . O
O51 1.2226(7) 0.8659(4) 0.6060(4) 0.0783(17) Uani d 1 . . O
N200 0.0700(7) 0.4966(5) 0.4872(4) 0.0798(19) Uiso d 0.5 . . N
O200 0.0700(7) 0.4966(5) 0.4872(4) 0.0798(19) Uiso d 0.5 . . O
O201 0.1330(10) 0.5628(6) 0.4751(6) 0.048(2) Uiso d 0.5 . . O
O202 0.1453(13) 0.4299(7) 0.4773(7) 0.069(3) Uiso d 0.5 . . O
C300 0.163(3) 0.5846(14) -0.0069(14) 0.081(6) Uiso d 0.5 D 5 C
H30C 0.178 0.6008 0.0456 0.122 Uiso calc 0.5 D 5 H
H30D 0.058 0.5963 -0.019 0.122 Uiso calc 0.5 D 5 H
H30E 0.2212 0.6168 -0.0503 0.122 Uiso calc 0.5 D 5 H
O300 0.2110(13) 0.4960(7) -0.0023(8) 0.061(3) Uiso d 0.5 D 5 O
H300 0.1536 0.4683 0.0299 0.092 Uiso calc 0.5 D 5 H
O100 0.1426(14) 0.4816(8) -0.0213(8) 0.066(3) Uiso d 0.5 E 6 O
N100 0.1351(11) 0.5429(7) 0.0178(6) 0.032(2) Uiso d 0.5 E 6 N
O102 0.0186(14) 0.5683(8) 0.0515(8) 0.079(3) Uiso d 0.5 E 6 O
O101 0.2433(15) 0.5837(8) 0.0073(8) 0.073(3) Uiso d 0.5 E 6 O
H3 0.977(10) 0.667(3) 0.466(4) 0.087 Uiso d 1 . . H
H11 0.660(7) 0.529(6) 0.079(5) 0.087 Uiso d 1 . . H
H7 0.611(9) 1.026(3) -0.078(6) 0.087 Uiso d 1 . . H

loop_
_atom_site_aniso_label
_atom_site_aniso_U_11
_atom_site_aniso_U_22
_atom_site_aniso_U_33
_atom_site_aniso_U_12
_atom_site_aniso_U_13
_atom_site_aniso_U_23
Gd1 0.01645(12) 0.02437(13) 0.02704(14) -0.00846(9) -0.00094(9) -0.00340(10)
Cu1 0.0188(3) 0.0288(3) 0.0247(3) -0.0101(2) 0.0011(2) -0.0055(3)
O2 0.0195(17) 0.0272(18) 0.0251(18) -0.0122(14) 0.0005(14) -0.0035(14)
C3 0.025(3) 0.032(3) 0.029(3) -0.014(2) -0.001(2) -0.004(2)
C4 0.034(3) 0.029(3) 0.031(3) -0.015(2) -0.003(2) -0.002(2)
N2 0.026(2) 0.029(2) 0.026(2) -0.0098(18) -0.0006(18) -0.0064(18)
C5 0.021(3) 0.041(3) 0.032(3) -0.012(2) -0.003(2) -0.004(2)
C6 0.021(3) 0.049(4) 0.040(3) -0.006(2) -0.005(2) -0.002(3)
O3 0.035(2) 0.034(2) 0.055(3) -0.0094(18) -0.011(2) 0.0016(19)
C7 0.037(3) 0.035(3) 0.033(3) -0.010(2) -0.001(2) -0.012(2)
C8 0.032(3) 0.044(3) 0.032(3) 0.002(3) 0.001(2) -0.012(3)
N1 0.023(2) 0.045(3) 0.030(2) -0.008(2) 0.0002(18) -0.010(2)
C9 0.031(3) 0.043(3) 0.031(3) -0.011(2) 0.005(2) -0.011(3)
C10 0.054(4) 0.041(3) 0.035(3) -0.009(3) 0.007(3) -0.011(3)
O4 0.052(3) 0.055(3) 0.050(3) -0.018(2) 0.003(2) -0.006(2)
C1 0.021(3) 0.085(5) 0.035(3) -0.014(3) 0.003(2) -0.017(3)
C2 0.027(3) 0.071(4) 0.031(3) -0.023(3) 0.004(2) -0.009(3)
O1 0.0252(18) 0.040(2) 0.0259(19) -0.0165(16) 0.0021(15) -0.0034(16)
Cu3 0.0287(3) 0.0246(3) 0.0370(4) -0.0138(3) -0.0071(3) 0.0009(3)
O10 0.0204(17) 0.032(2) 0.041(2) -0.0155(15) -0.0029(15) -0.0018(17)
C23 0.027(3) 0.044(4) 0.055(4) -0.016(3) 0.000(3) -0.001(3)
C24 0.033(3) 0.051(4) 0.070(5) -0.026(3) 0.003(3) 0.012(3)
N6 0.039(3) 0.033(3) 0.064(4) -0.020(2) -0.009(3) 0.008(2)
C25 0.056(4) 0.043(4) 0.078(5) -0.032(3) -0.025(4) 0.005(4)
C26 0.069(5) 0.033(3) 0.078(5) -0.023(3) -0.034(4) -0.007(3)
O11 0.066(3) 0.035(2) 0.059(3) -0.021(2) -0.016(2) -0.013(2)
C27 0.049(4) 0.040(4) 0.069(5) -0.020(3) -0.005(3) 0.018(3)
C28 0.044(4) 0.042(4) 0.046(4) -0.013(3) -0.002(3) 0.010(3)
N5 0.035(3) 0.028(2) 0.036(3) -0.011(2) -0.008(2) 0.001(2)
C21 0.031(3) 0.034(3) 0.032(3) -0.006(2) -0.006(2) -0.006(2)
C22 0.021(2) 0.028(3) 0.034(3) -0.004(2) -0.004(2) -0.005(2)
O9 0.0224(17) 0.0265(18) 0.0290(19) -0.0091(14) -0.0032(14) -0.0029(15)
C29 0.049(4) 0.029(3) 0.039(3) -0.012(3) -0.005(3) -0.001(3)
C30 0.051(4) 0.042(4) 0.049(4) -0.005(3) -0.004(3) -0.010(3)
O12 0.063(3) 0.042(3) 0.059(3) 0.000(2) -0.006(2) -0.011(2)
Cu2 0.0397(4) 0.0318(4) 0.0293(4) -0.0157(3) -0.0112(3) 0.0037(3)
O5 0.0228(17) 0.0287(19) 0.0255(18) -0.0098(14) -0.0003(14) -0.0028(15)
C12 0.022(3) 0.046(3) 0.029(3) -0.012(2) 0.005(2) -0.001(2)
C11 0.045(3) 0.036(3) 0.030(3) 0.003(3) 0.009(3) 0.002(2)
N3 0.067(4) 0.048(3) 0.034(3) 0.002(3) -0.007(3) -0.014(2)
C19 0.067(5) 0.065(5) 0.039(4) -0.012(4) 0.010(3) 0.009(3)
C20A 0.030(6) 0.037(6) 0.046(7) -0.017(5) -0.003(5) 0.011(5)
C20B 0.041(9) 0.034(8) 0.100(15) -0.012(7) 0.031(9) -0.013(9)
O7 0.028(2) 0.053(3) 0.057(3) -0.011(2) -0.006(2) 0.026(2)
O6 0.026(2) 0.049(2) 0.048(2) -0.0192(18) -0.0161(18) 0.012(2)
O13 0.025(2) 0.039(2) 0.064(3) -0.0088(17) 0.0030(19) -0.020(2)
N7 0.030(3) 0.047(3) 0.072(4) -0.003(2) 0.003(3) -0.022(3)
O14 0.026(2) 0.035(2) 0.060(3) -0.0059(17) -0.0031(18) -0.014(2)
O15 0.040(3) 0.068(4) 0.149(6) 0.001(3) 0.015(3) -0.065(4)
O52 0.085(5) 0.073(5) 0.176(8) -0.026(4) -0.038(5) 0.028(5)
N50 0.045(3) 0.038(3) 0.057(4) -0.018(3) -0.016(3) 0.024(3)
O50 0.160(7) 0.065(4) 0.079(5) -0.025(4) 0.046(5) -0.022(3)
O51 0.093(4) 0.060(4) 0.078(4) 0.000(3) 0.005(3) -0.013(3)

loop_
_atom_type_symbol
_atom_type_description
_atom_type_scat_dispersion_real
_atom_type_scat_dispersion_imag
_atom_type_scat_source
C C 0.003 0.002 'International Tables Vol C Tables 4.2.6.8 and 6.1.1.4'
H H 0 0 'International Tables Vol C Tables 4.2.6.8 and 6.1.1.4'
Cu Cu 0.32 1.265 'International Tables Vol C Tables 4.2.6.8 and 6.1.1.4'
Gd Gd -0.165 3.904 'International Tables Vol C Tables 4.2.6.8 and 6.1.1.4'
N N 0.006 0.003 'International Tables Vol C Tables 4.2.6.8 and 6.1.1.4'
O O 0.011 0.006 'International Tables Vol C Tables 4.2.6.8 and 6.1.1.4'

loop_
_geom_angle_atom_site_label_1
_geom_angle_atom_site_label_2
_geom_angle_atom_site_label_3
_geom_angle
_geom_angle_site_symmetry_1
_geom_angle_site_symmetry_3
O9 Gd1 O2 84.48(12) . .
O9 Gd1 O10 70.06(12) . .
O2 Gd1 O10 141.97(12) . .
O9 Gd1 O5 82.51(12) . .
O2 Gd1 O5 76.07(11) . .
O10 Gd1 O5 125.48(12) . .
O9 Gd1 O1 86.27(12) . .
O2 Gd1 O1 68.71(11) . .
O10 Gd1 O1 81.52(12) . .
O5 Gd1 O1 143.86(12) . .
O9 Gd1 O6 107.95(14) . .
O2 Gd1 O6 138.41(12) . .
O10 Gd1 O6 77.90(13) . .
O5 Gd1 O6 66.91(12) . .
O1 Gd1 O6 148.87(12) . .
O9 Gd1 O14 159.00(12) . .
O2 Gd1 O14 74.56(12) . .
O10 Gd1 O14 127.11(13) . .
O5 Gd1 O14 93.48(13) . .
O1 Gd1 O14 84.96(14) . .
O6 Gd1 O14 89.08(14) . .
O9 Gd1 O13 145.40(12) . .
O2 Gd1 O13 117.59(12) . .
O10 Gd1 O13 76.96(12) . .
O5 Gd1 O13 126.71(13) . .
O1 Gd1 O13 78.67(14) . .
O6 Gd1 O13 74.12(14) . .
O14 Gd1 O13 50.24(12) . .
O9 Gd1 N7 165.46(14) . .
O2 Gd1 N7 95.92(13) . .
O10 Gd1 N7 102.03(14) . .
O5 Gd1 N7 111.75(14) . .
O1 Gd1 N7 80.38(15) . .
O6 Gd1 N7 81.37(16) . .
O14 Gd1 N7 25.10(13) . .
O13 Gd1 N7 25.15(13) . .
O9 Gd1 Cu3 35.15(8) . .
O2 Gd1 Cu3 111.50(8) . .
O10 Gd1 Cu3 35.77(9) . .
O5 Gd1 Cu3 110.22(8) . .
O1 Gd1 Cu3 76.68(9) . .
O6 Gd1 Cu3 98.86(10) . .
O14 Gd1 Cu3 156.26(10) . .
O13 Gd1 Cu3 110.45(9) . .
N7 Gd1 Cu3 134.10(11) . .
O9 Gd1 Cu2 84.89(9) . .
O2 Gd1 Cu2 110.87(8) . .
O10 Gd1 Cu2 94.93(9) . .
O5 Gd1 Cu2 34.83(8) . .
O1 Gd1 Cu2 171.15(9) . .
O6 Gd1 Cu2 35.79(10) . .
O14 Gd1 Cu2 103.56(10) . .
O13 Gd1 Cu2 108.54(10) . .
N7 Gd1 Cu2 108.35(12) . .
Cu3 Gd1 Cu2 95.687(18) . .
O9 Gd1 Cu1 90.67(8) . .
O2 Gd1 Cu1 34.91(8) . .
O10 Gd1 Cu1 115.38(9) . .
O5 Gd1 Cu1 110.94(8) . .
O1 Gd1 Cu1 34.79(8) . .
O6 Gd1 Cu1 160.39(11) . .
O14 Gd1 Cu1 71.44(10) . .
O13 Gd1 Cu1 94.19(10) . .
N7 Gd1 Cu1 81.68(11) . .
Cu3 Gd1 Cu1 99.997(17) . .
Cu2 Gd1 Cu1 145.764(17) . .
O1 Cu1 O2 87.66(14) . .
O1 Cu1 N2 166.09(17) . .
O2 Cu1 N2 88.11(15) . .
O1 Cu1 N1 88.71(16) . .
O2 Cu1 N1 151.23(17) . .
N2 Cu1 N1 88.64(17) . .
O1 Cu1 O3 113.43(16) . .
O2 Cu1 O3 102.72(16) . .
N2 Cu1 O3 80.43(16) . .
N1 Cu1 O3 104.89(18) . .
O1 Cu1 C4 136.36(16) . .
O2 Cu1 C4 59.93(15) . .
N2 Cu1 C4 32.64(16) . .
N1 Cu1 C4 105.80(18) . .
O3 Cu1 C4 102.41(16) . .
O1 Cu1 C8 111.81(16) . .
O2 Cu1 C8 125.85(16) . .
N2 Cu1 C8 60.86(17) . .
N1 Cu1 C8 32.57(18) . .
O3 Cu1 C8 112.99(17) . .
C4 Cu1 C8 73.25(17) . .
O1 Cu1 C2 29.15(16) . .
O2 Cu1 C2 114.56(16) . .
N2 Cu1 C2 147.01(18) . .
N1 Cu1 C2 59.76(17) . .
O3 Cu1 C2 114.73(18) . .
C4 Cu1 C2 142.32(19) . .
C8 Cu1 C2 86.16(18) . .
O1 Cu1 C1 58.75(17) . .
O2 Cu1 C1 128.66(17) . .
N2 Cu1 C1 114.98(18) . .
N1 Cu1 C1 32.14(17) . .
O3 Cu1 C1 125.08(19) . .
C4 Cu1 C1 118.2(2) . .
C8 Cu1 C1 54.13(18) . .
C2 Cu1 C1 32.10(19) . .
O1 Cu1 C3 114.54(15) . .
O2 Cu1 C3 28.58(14) . .
N2 Cu1 C3 59.71(16) . .
N1 Cu1 C3 136.13(18) . .
O3 Cu1 C3 99.14(16) . .
C4 Cu1 C3 32.23(15) . .
C8 Cu1 C3 103.99(17) . .
C2 Cu1 C3 137.61(17) . .
C1 Cu1 C3 134.95(19) . .
O1 Cu1 C7 143.74(16) . .
O2 Cu1 C7 113.18(15) . .
N2 Cu1 C7 30.25(16) . .
N1 Cu1 C7 58.49(17) . .
O3 Cu1 C7 91.42(16) . .
C4 Cu1 C7 53.25(16) . .
C8 Cu1 C7 31.93(16) . .
C2 Cu1 C7 117.11(17) . .
C1 Cu1 C7 85.57(17) . .
C3 Cu1 C7 85.10(16) . .
O1 Cu1 Gd1 44.81(10) . .
O2 Cu1 Gd1 44.25(9) . .
N2 Cu1 Gd1 127.12(12) . .
N1 Cu1 Gd1 120.99(12) . .
O3 Cu1 Gd1 124.04(12) . .
C4 Cu1 Gd1 94.61(11) . .
C8 Cu1 Gd1 122.96(13) . .
C2 Cu1 Gd1 70.32(12) . .
C1 Cu1 Gd1 89.48(13) . .
C3 Cu1 Gd1 69.77(10) . .
C7 Cu1 Gd1 138.45(12) . .
C3 O2 Cu1 110.8(3) . .
C3 O2 Gd1 135.4(3) . .
Cu1 O2 Gd1 100.84(13) . .
O2 C3 C4 111.0(4) . .
O2 C3 Cu1 40.6(2) . .
C4 C3 Cu1 72.5(3) . .
N2 C4 C3 109.3(4) . .
N2 C4 Cu1 46.3(2) . .
C3 C4 Cu1 75.3(3) . .
C5 N2 C7 112.1(4) . .
C5 N2 C4 111.4(4) . .
C7 N2 C4 112.9(4) . .
C5 N2 Cu1 111.8(3) . .
C7 N2 Cu1 107.0(3) . .
C4 N2 Cu1 101.1(3) . .
N2 C5 C6 111.2(4) . .
O3 C6 C5 107.2(4) . .
C6 O3 Cu1 107.1(3) . .
N2 C7 C8 110.1(4) . .
N2 C7 Cu1 42.7(2) . .
C8 C7 Cu1 70.4(3) . .
N1 C8 C7 109.9(4) . .
N1 C8 Cu1 47.2(2) . .
C7 C8 Cu1 77.7(3) . .
C8 N1 C9 113.7(4) . .
C8 N1 C1 113.2(5) . .
C9 N1 C1 111.7(5) . .
C8 N1 Cu1 100.2(3) . .
C9 N1 Cu1 115.3(3) . .
C1 N1 Cu1 101.7(3) . .
N1 C9 C10 116.0(5) . .
O4 C10 C9 109.2(5) . .
N1 C1 C2 108.7(5) . .
N1 C1 Cu1 46.1(2) . .
C2 C1 Cu1 73.2(3) . .
O1 C2 C1 110.1(5) . .
O1 C2 Cu1 41.2(2) . .
C1 C2 Cu1 74.7(3) . .
C2 O1 Cu1 109.7(3) . .
C2 O1 Gd1 134.6(3) . .
Cu1 O1 Gd1 100.39(14) . .
O9 Cu3 O10 88.50(14) . .
O9 Cu3 N6 169.4(2) . .
O10 Cu3 N6 87.78(19) . .
O9 Cu3 N5 89.00(16) . .
O10 Cu3 N5 146.68(18) . .
N6 Cu3 N5 88.64(19) . .
O9 Cu3 O11 109.80(16) . .
O10 Cu3 O11 106.53(17) . .
N6 Cu3 O11 80.8(2) . .
N5 Cu3 O11 105.55(18) . .
O9 Cu3 C21 59.55(15) . .
O10 Cu3 C21 123.73(16) . .
N6 Cu3 C21 115.00(19) . .
N5 Cu3 C21 32.91(17) . .
O11 Cu3 C21 126.70(18) . .
O9 Cu3 C24 139.40(19) . .
O10 Cu3 C24 59.11(17) . .
N6 Cu3 C24 32.3(2) . .
N5 Cu3 C24 104.8(2) . .
O11 Cu3 C24 103.0(2) . .
C21 Cu3 C24 116.5(2) . .
O9 Cu3 C22 29.36(15) . .
O10 Cu3 C22 113.29(15) . .
N6 Cu3 C22 147.07(19) . .
N5 Cu3 C22 59.66(16) . .
O11 Cu3 C22 114.18(17) . .
C21 Cu3 C22 32.31(15) . .
C24 Cu3 C22 142.2(2) . .
O9 Cu3 C28 113.88(17) . .
O10 Cu3 C28 123.16(19) . .
N6 Cu3 C28 60.6(2) . .
N5 Cu3 C28 32.07(18) . .
O11 Cu3 C28 112.40(19) . .
C21 Cu3 C28 54.56(17) . .
C24 Cu3 C28 72.7(2) . .
C22 Cu3 C28 86.51(17) . .
O9 Cu3 C23 116.08(16) . .
O10 Cu3 C23 28.25(15) . .
N6 Cu3 C23 59.6(2) . .
N5 Cu3 C23 134.42(19) . .
O11 Cu3 C23 100.75(19) . .
C21 Cu3 C23 131.77(19) . .
C24 Cu3 C23 32.11(18) . .
C22 Cu3 C23 137.00(17) . .
C28 Cu3 C23 103.15(19) . .
O9 Cu3 C27 145.62(17) . .
O10 Cu3 C27 112.30(19) . .
N6 Cu3 C27 30.3(2) . .
N5 Cu3 C27 58.39(18) . .
O11 Cu3 C27 90.8(2) . .
C21 Cu3 C27 86.09(18) . .
C24 Cu3 C27 53.2(2) . .
C22 Cu3 C27 117.26(17) . .
C28 Cu3 C27 31.85(19) . .
C23 Cu3 C27 85.02(19) . .
O9 Cu3 Gd1 44.61(10) . .
O10 Cu3 Gd1 45.10(10) . .
N6 Cu3 Gd1 129.10(17) . .
N5 Cu3 Gd1 118.96(13) . .
O11 Cu3 Gd1 124.02(12) . .
C21 Cu3 Gd1 86.42(12) . .
C24 Cu3 Gd1 96.92(15) . .
C22 Cu3 Gd1 68.32(11) . .
C28 Cu3 Gd1 123.44(15) . .
C23 Cu3 Gd1 71.64(12) . .
C27 Cu3 Gd1 140.46(17) . .
C23 O10 Cu3 111.0(3) . .
C23 O10 Gd1 141.9(4) . .
Cu3 O10 Gd1 99.13(14) . .
O10 C23 C24 110.2(5) . .
O10 C23 Cu3 40.7(2) . .
C24 C23 Cu3 72.3(3) . .
N6 C24 C23 110.0(5) . .
N6 C24 Cu3 46.2(2) . .
C23 C24 Cu3 75.6(3) . .
C24 N6 C27 113.5(6) . .
C24 N6 C25 112.1(5) . .
C27 N6 C25 111.7(5) . .
C24 N6 Cu3 101.4(3) . .
C27 N6 Cu3 107.0(4) . .
C25 N6 Cu3 110.5(4) . .
C26 C25 N6 111.8(5) . .
O11 C26 C25 107.3(5) . .
C26 O11 Cu3 107.1(4) . .
N6 C27 C28 110.3(5) . .
N6 C27 Cu3 42.7(2) . .
C28 C27 Cu3 71.1(3) . .
N5 C28 C27 110.0(5) . .
N5 C28 Cu3 46.7(3) . .
C27 C28 Cu3 77.0(3) . .
C29 N5 C28 112.7(5) . .
C29 N5 C21 112.5(4) . .
C28 N5 C21 114.2(5) . .
C29 N5 Cu3 115.9(4) . .
C28 N5 Cu3 101.2(4) . .
C21 N5 Cu3 99.3(3) . .
N5 C21 C22 109.2(4) . .
N5 C21 Cu3 47.8(2) . .
C22 C21 Cu3 75.0(3) . .
O9 C22 C21 109.0(4) . .
O9 C22 Cu3 41.02(19) . .
C21 C22 Cu3 72.7(3) . .
C22 O9 Cu3 109.6(3) . .
C22 O9 Gd1 128.1(3) . .
Cu3 O9 Gd1 100.24(14) . .
N5 C29 C30 114.9(5) . .
O12 C30 C29 108.8(5) . .
O5 Cu2 O6 86.58(15) . .
O5 Cu2 N4A 154.1(2) . .
O6 Cu2 N4A 84.8(3) . .
O5 Cu2 N3 87.87(19) . .
O6 Cu2 N3 163.7(2) . .
N4A Cu2 N3 93.7(3) . .
O5 Cu2 N4B 144.9(4) . .
O6 Cu2 N4B 98.5(4) . .
N3 Cu2 N4B 77.6(4) . .
O5 Cu2 O7 105.44(16) . .
O6 Cu2 O7 116.92(17) . .
N4A Cu2 O7 100.2(2) . .
N3 Cu2 O7 79.3(2) . .
N4B Cu2 O7 103.0(4) . .
O5 Cu2 C13B 119.0(4) . .
O6 Cu2 C13B 37.7(4) . .
N3 Cu2 C13B 137.0(4) . .
N4B Cu2 C13B 61.0(6) . .
O7 Cu2 C13B 119.2(4) . .
O5 Cu2 C17A 129.2(3) . .
O6 Cu2 C17A 110.3(3) . .
N4A Cu2 C17A 35.3(3) . .
N3 Cu2 C17A 62.4(3) . .
O7 Cu2 C17A 107.8(3) . .
O5 Cu2 C11 59.50(16) . .
O6 Cu2 C11 134.56(16) . .
N4A Cu2 C11 112.1(3) . .
N3 Cu2 C11 32.32(19) . .
N4B Cu2 C11 94.9(5) . .
O7 Cu2 C11 101.70(17) . .
C13B Cu2 C11 135.5(4) . .
C17A Cu2 C11 76.8(3) . .
O5 Cu2 C14B 129.3(4) . .
O6 Cu2 C14B 66.7(4) . .
N3 Cu2 C14B 105.8(4) . .
N4B Cu2 C14B 33.1(5) . .
O7 Cu2 C14B 124.9(4) . .
C13B Cu2 C14B 31.2(5) . .
C11 Cu2 C14B 110.5(4) . .
O5 Cu2 C12 28.61(15) . .
O6 Cu2 C12 113.72(16) . .
N4A Cu2 C12 142.6(3) . .
N3 Cu2 C12 59.29(19) . .
N4B Cu2 C12 126.1(4) . .
O7 Cu2 C12 99.30(16) . .
C13B Cu2 C12 139.0(4) . .
C17A Cu2 C12 108.0(3) . .
C11 Cu2 C12 32.16(17) . .
C14B Cu2 C12 131.2(4) . .
O5 Cu2 C18A 115.2(3) . .
O6 Cu2 C18A 142.5(3) . .
N4A Cu2 C18A 62.1(3) . .
N3 Cu2 C18A 31.6(3) . .
O7 Cu2 C18A 87.6(3) . .
C17A Cu2 C18A 32.3(3) . .
C11 Cu2 C18A 55.7(3) . .
C12 Cu2 C18A 87.3(3) . .
C12 O5 Cu2 110.9(3) . .
C12 O5 Gd1 127.2(3) . .
Cu2 O5 Gd1 100.66(13) . .
O5 C12 C11 110.4(4) . .
O5 C12 Cu2 40.5(2) . .
C11 C12 Cu2 72.8(3) . .
N3 C11 C12 109.1(5) . .
N3 C11 Cu2 46.7(3) . .
C12 C11 Cu2 75.0(3) . .
C18B N3 C11 102.6(11) . .
C11 N3 C18A 119.3(7) . .
C18B N3 C19 108.3(11) . .
C11 N3 C19 110.8(5) . .
C18A N3 C19 111.0(7) . .
C18B N3 Cu2 122.5(10) . .
C11 N3 Cu2 101.0(4) . .
C18A N3 Cu2 103.0(6) . .
C19 N3 Cu2 110.8(4) . .
C20B C19 N3 113.7(9) . .
C20A C19 N3 111.4(6) . .
O7 C20A C19 104.7(9) . .
O7 C20A Cu2 48.8(4) . .
C19 C20A Cu2 77.2(5) . .
C19 C20B O7 116.7(15) . .
C20A O7 Cu2 102.6(5) . .
C20B O7 Cu2 106.0(7) . .
C13A O6 Cu2 114.6(5) . .
C13B O6 Cu2 95.1(7) . .
C13A O6 Gd1 128.1(4) . .
C13B O6 Gd1 125.7(6) . .
Cu2 O6 Gd1 96.79(15) . .
N7 O13 Gd1 95.6(3) . .
O15 N7 O13 122.0(5) . .
O15 N7 O14 121.3(5) . .
O13 N7 O14 116.7(5) . .
O15 N7 Gd1 176.9(5) . .
O13 N7 Gd1 59.2(3) . .
O14 N7 Gd1 57.5(3) . .
N7 O14 Gd1 97.4(3) . .
O50 N50 O51 121.4(7) . .
O50 N50 O52 122.0(6) . .
O51 N50 O52 116.3(7) . .
C16B C15B N4B 115(2) . .
O8B C16B C15B 110.4(19) . .
C18B C17B N4B 113.5(17) . .
C18B C17B Cu2 86.0(13) . .
N4B C17B Cu2 48.7(7) . .
C13B C14B N4B 113.0(14) . .
C13B C14B Cu2 70.7(9) . .
N4B C14B Cu2 50.6(8) . .
C14B C13B O6 119.9(13) . .
C14B C13B Cu2 78.1(9) . .
O6 C13B Cu2 47.2(5) . .
N3 C18B C17B 97.1(16) . .
C15B N4B C14B 112.0(14) . .
C15B N4B C17B 117.7(15) . .
C14B N4B C17B 114.6(13) . .
C15B N4B Cu2 115.0(12) . .
C14B N4B Cu2 96.4(10) . .
C17B N4B Cu2 98.4(10) . .
N4A C15A C16A 118.7(10) . .
O8A C16A C15A 113.7(10) . .
C18A C17A N4A 111.0(9) . .
C18A C17A Cu2 76.6(6) . .
N4A C17A Cu2 47.2(4) . .
N4A C14A C13A 108.9(7) . .
N4A C14A Cu2 44.1(4) . .
C13A C14A Cu2 76.3(5) . .
O6 C13A C14A 105.5(7) . .
O6 C13A Cu2 38.6(3) . .
C14A C13A Cu2 72.4(5) . .
N3 C18A C17A 113.1(10) . .
N3 C18A Cu2 45.4(4) . .
C17A C18A Cu2 71.2(6) . .
C15A N4A C14A 115.0(8) . .
C15A N4A C17A 113.2(8) . .
C14A N4A C17A 112.3(7) . .
C15A N4A Cu2 113.0(6) . .
C14A N4A Cu2 104.2(5) . .
C17A N4A Cu2 97.5(5) . .
O202 N200 O201 118.1(9) . .
O202 N200 O200 124.7(10) . 2_566
O201 N200 O200 117.1(10) . 2_566
O202 N200 N200 124.7(10) . 2_566
O201 N200 N200 117.1(10) . 2_566
O200 N200 N200 0.0(2) 2_566 2_566
N100 O100 O102 127.2(10) . 2_565
O102 N100 O101 121.7(12) . .
O102 N100 O100 121.1(12) . .
O101 N100 O100 115.9(11) . .
N100 O102 O100 110.9(10) . 2_565

loop_
_geom_bond_atom_site_label_1
_geom_bond_atom_site_label_2
_geom_bond_site_symmetry_2
_geom_bond_distance
Gd1 O9 . 2.334(3)
Gd1 O2 . 2.342(3)
Gd1 O10 . 2.346(3)
Gd1 O5 . 2.350(3)
Gd1 O1 . 2.362(4)
Gd1 O6 . 2.442(4)
Gd1 O14 . 2.522(4)
Gd1 O13 . 2.560(4)
Gd1 N7 . 2.965(5)
Gd1 Cu3 . 3.2701(7)
Gd1 Cu2 . 3.2939(7)
Gd1 Cu1 . 3.2966(6)
Cu1 O1 . 1.912(3)
Cu1 O2 . 1.921(3)
Cu1 N2 . 2.003(4)
Cu1 N1 . 2.030(4)
Cu1 O3 . 2.267(4)
Cu1 C4 . 2.720(5)
Cu1 C8 . 2.722(6)
Cu1 C2 . 2.736(5)
Cu1 C1 . 2.758(6)
Cu1 C3 . 2.759(5)
Cu1 C7 . 2.824(5)
O2 C3 . 1.412(6)
C3 C4 . 1.521(7)
C4 N2 . 1.495(7)
N2 C5 . 1.483(7)
N2 C7 . 1.488(7)
C5 C6 . 1.512(8)
C6 O3 . 1.437(7)
C7 C8 . 1.528(8)
C8 N1 . 1.489(7)
N1 C9 . 1.493(7)
N1 C1 . 1.498(7)
C9 C10 . 1.521(8)
C10 O4 . 1.446(8)
C1 C2 . 1.519(9)
C2 O1 . 1.415(6)
Cu3 O9 . 1.913(3)
Cu3 O10 . 1.936(4)
Cu3 N6 . 2.007(5)
Cu3 N5 . 2.039(5)
Cu3 O11 . 2.257(5)
Cu3 C21 . 2.715(5)
Cu3 C24 . 2.724(6)
Cu3 C22 . 2.746(5)
Cu3 C28 . 2.748(6)
Cu3 C23 . 2.769(6)
Cu3 C27 . 2.830(6)
O10 C23 . 1.404(6)
C23 C24 . 1.520(9)
C24 N6 . 1.486(9)
N6 C27 . 1.492(8)
N6 C25 . 1.496(9)
C25 C26 . 1.488(11)
C26 O11 . 1.445(8)
C27 C28 . 1.532(9)
C28 N5 . 1.487(7)
N5 C29 . 1.486(8)
N5 C21 . 1.495(7)
C21 C22 . 1.520(7)
C22 O9 . 1.429(6)
C29 C30 . 1.544(9)
C30 O12 . 1.407(8)
Cu2 O5 . 1.914(3)
Cu2 O6 . 1.940(4)
Cu2 N4A . 1.992(7)
Cu2 N3 . 2.019(6)
Cu2 N4B . 2.123(14)
Cu2 O7 . 2.211(4)
Cu2 C13B . 2.634(16)
Cu2 C17A . 2.690(11)
Cu2 C11 . 2.724(6)
Cu2 C14B . 2.731(17)
Cu2 C12 . 2.754(5)
Cu2 C18A . 2.765(13)
O5 C12 . 1.412(6)
C12 C11 . 1.518(8)
C11 N3 . 1.484(8)
N3 C18B . 1.46(2)
N3 C18A . 1.487(14)
N3 C19 . 1.535(9)
C19 C20B . 1.224(18)
C19 C20A . 1.533(15)
C20A O7 . 1.407(11)
C20B O7 . 1.506(15)
O6 C13A . 1.404(9)
O6 C13B . 1.616(17)
O13 N7 . 1.266(6)
N7 O15 . 1.231(7)
N7 O14 . 1.268(6)
O52 N50 . 1.244(9)
N50 O50 . 1.173(8)
N50 O51 . 1.230(7)
C15B C16B . 1.48(3)
C15B N4B . 1.49(2)
C16B O8B . 1.428(17)
C17B C18B . 1.46(3)
C17B N4B . 1.54(2)
C14B C13B . 1.44(2)
C14B N4B . 1.50(2)
C15A N4A . 1.490(14)
C15A C16A . 1.493(16)
O8A C16A . 1.388(13)
C17A C18A . 1.517(16)
C17A N4A . 1.567(12)
C14A N4A . 1.505(11)
C14A C13A . 1.513(12)
N200 O202 . 1.217(12)
N200 O201 . 1.241(10)
N200 O200 2_566 1.289(12)
N200 N200 2_566 1.289(12)
C300 O300 . 1.42(2)
O100 N100 . 1.256(15)
O100 O102 2_565 1.867(17)
N100 O102 . 1.204(14)
N100 O101 . 1.220(16)
O102 O100 2_565 1.867(17)
